data_7708028
loop_
_publ_author_name
'Duan, Wen-zeng'
'Ji, Honghan'
'Yang, Zeren'
'Yao, Qingxia'
'Huo, Yanmin'
'Ren, Xuerui'
'Zhao, Jiaojiao'
'Gong, Shuwen'

_publ_section_title
;
 Planar chiral [2.2]paracyclophanyl-based boron fluoride complexes:
 synthesis, crystal structure and photophysical properties
;
_journal_name_full 'Dalton Transactions'
_journal_paper_doi 10.1039/D1DT02231H
_journal_year 2021
_chemical_absolute_configuration rm
_chemical_formula_sum 'C24 H29 B F N O2'
_chemical_formula_weight 393.29
_space_group_crystal_system orthorhombic
_space_group_IT_number 19
_space_group_name_Hall 'P 2ac 2ab'
_space_group_name_H-M_alt 'P 21 21 21'
_atom_sites_solution_hydrogens geom
_audit_creation_method SHELXL-2018/3
_audit_update_record
;
2021-08-06 deposited with the CCDC.	2021-08-11 downloaded from the CCDC.
;
_cell_angle_alpha 90
_cell_angle_beta 90
_cell_angle_gamma 90
_cell_formula_units_Z 4
_cell_length_a 11.2440(8)
_cell_length_b 11.5352(6)
_cell_length_c 15.7945(11)
_cell_measurement_reflns_used 1968
_cell_measurement_temperature 293(2)
_cell_measurement_theta_max 71.0870
_cell_measurement_theta_min 4.7410
_cell_volume 2048.6(2)
_computing_cell_refinement 'CrysAlisPro 1.171.40.53 (Rigaku OD, 2019)'
_computing_data_collection 'CrysAlisPro 1.171.40.53 (Rigaku OD, 2019)'
_computing_data_reduction 'CrysAlisPro 1.171.40.53 (Rigaku OD, 2019)'
_computing_structure_refinement 'SHELXL-2018/3 (Sheldrick, 2018)'
_computing_structure_solution 'SHELXL-2018/3 (Sheldrick, 2018)'
_diffrn_ambient_temperature 293(2)
_diffrn_measured_fraction_theta_full 0.993
_diffrn_measured_fraction_theta_max 0.993
_diffrn_measurement_device_type 'Xcalibur, Eos, Gemini'
_diffrn_radiation_type CuK\a
_diffrn_radiation_wavelength 1.54184
_diffrn_reflns_av_R_equivalents 0.0295
_diffrn_reflns_av_unetI/netI 0.0592
_diffrn_reflns_Laue_measured_fraction_full 0.993
_diffrn_reflns_Laue_measured_fraction_max 0.993
_diffrn_reflns_limit_h_max 13
_diffrn_reflns_limit_h_min -13
_diffrn_reflns_limit_k_max 9
_diffrn_reflns_limit_k_min -13
_diffrn_reflns_limit_l_max 18
_diffrn_reflns_limit_l_min -18
_diffrn_reflns_number 4767
_diffrn_reflns_point_group_measured_fraction_full 0.858
_diffrn_reflns_point_group_measured_fraction_max 0.858
_diffrn_reflns_theta_full 67.248
_diffrn_reflns_theta_max 67.248
_diffrn_reflns_theta_min 4.747
_diffrn_source 'fine-focus sealed X-ray tube'
_exptl_absorpt_coefficient_mu 0.683
_exptl_absorpt_correction_T_max 1.0000
_exptl_absorpt_correction_T_min 0.83183
_exptl_absorpt_correction_type multi-scan
_exptl_absorpt_process_details SADABS
_exptl_crystal_colour yellow
_exptl_crystal_density_diffrn 1.275
_exptl_crystal_description block
_exptl_crystal_F_000 840
_exptl_crystal_size_max 0.120
_exptl_crystal_size_mid 0.120
_exptl_crystal_size_min 0.110
_refine_diff_density_max 0.160
_refine_diff_density_min -0.186
_refine_diff_density_rms 0.034
_refine_ls_abs_structure_details
;
 Flack x determined using 710 quotients [(I+)-(I-)]/[(I+)+(I-)]
 (Parsons, Flack and Wagner, Acta Cryst. B69 (2013) 249-259).
;
_refine_ls_abs_structure_Flack -0.17(18)
_refine_ls_extinction_coef 0.0025(4)
_refine_ls_extinction_expression Fc^*^=kFc[1+0.001xFc^2^\l^3^/sin(2\q)]^-1/4^
_refine_ls_extinction_method 'SHELXL-2018/3 (Sheldrick 2018)'
_refine_ls_goodness_of_fit_ref 1.008
_refine_ls_hydrogen_treatment constr
_refine_ls_matrix_type full
_refine_ls_number_parameters 267
_refine_ls_number_reflns 3147
_refine_ls_number_restraints 0
_refine_ls_restrained_S_all 1.008
_refine_ls_R_factor_all 0.0565
_refine_ls_R_factor_gt 0.0446
_refine_ls_shift/su_max 0.000
_refine_ls_shift/su_mean 0.000
_refine_ls_structure_factor_coef Fsqd
_refine_ls_weighting_details 'w=1/[\s^2^(Fo^2^)+(0.0395P)^2^] where P=(Fo^2^+2Fc^2^)/3'
_refine_ls_weighting_scheme calc
_refine_ls_wR_factor_gt 0.0964
_refine_ls_wR_factor_ref 0.1043
_reflns_Friedel_coverage 0.510
_reflns_Friedel_fraction_full 0.678
_reflns_Friedel_fraction_max 0.677
_reflns_number_gt 2649
_reflns_number_total 3147
_reflns_threshold_expression 'I > 2\s(I)'
_cod_data_source_file d1dt02231h2.cif
_cod_data_source_block exp_12325
_cod_database_code 7708028
_shelx_shelxl_version_number 2018/3
_shelx_space_group_comment
;
The symmetry employed for this shelxl refinement is uniquely defined
by the following loop, which should always be used as a source of
symmetry information in preference to the above space-group names.
They are only intended as comments.
;
_shelx_estimated_absorpt_t_min 0.923
_shelx_estimated_absorpt_t_max 0.929

loop_
_space_group_symop_operation_xyz
'x, y, z'
'-x+1/2, -y, z+1/2'
'-x, y+1/2, -z+1/2'
'x+1/2, -y+1/2, -z'

loop_
_atom_site_label
_atom_site_type_symbol
_atom_site_fract_x
_atom_site_fract_y
_atom_site_fract_z
_atom_site_U_iso_or_equiv
_atom_site_adp_type
_atom_site_occupancy
_atom_site_site_symmetry_order
_atom_site_calc_flag
_atom_site_refinement_flags_posn
_atom_site_refinement_flags_adp
_atom_site_refinement_flags_occupancy
_atom_site_disorder_assembly
_atom_site_disorder_group
B1 B 0.4730(3) 0.7968(3) 0.8049(3) 0.0370(9) Uani 1 1 d . . . . .
C1 C 0.0603(3) 0.6757(3) 0.7026(3) 0.0493(10) Uani 1 1 d . . . . .
H1A H -0.012183 0.630165 0.704215 0.059 Uiso 1 1 calc R U . . .
H1B H 0.105944 0.650490 0.653832 0.059 Uiso 1 1 calc R U . . .
C2 C 0.1317(3) 0.6514(3) 0.7822(2) 0.0386(8) Uani 1 1 d . . . . .
C3 C 0.2545(3) 0.6781(2) 0.7899(2) 0.0325(7) Uani 1 1 d . . . . .
C4 C 0.2986(3) 0.7138(3) 0.8696(2) 0.0345(7) Uani 1 1 d . . . . .
C5 C 0.2254(3) 0.7142(3) 0.9418(2) 0.0391(8) Uani 1 1 d . . . . .
C6 C 0.1171(3) 0.6605(3) 0.9347(3) 0.0464(10) Uani 1 1 d . . . . .
H6 H 0.074123 0.643686 0.983451 0.056 Uiso 1 1 calc R U . . .
C7 C 0.0698(3) 0.6304(3) 0.8557(3) 0.0466(9) Uani 1 1 d . . . . .
H7 H -0.004753 0.595678 0.852961 0.056 Uiso 1 1 calc R U . . .
C8 C 0.2525(4) 0.7921(4) 1.0166(2) 0.0507(10) Uani 1 1 d . . . . .
H8A H 0.335585 0.814638 1.014470 0.061 Uiso 1 1 calc R U . . .
H8B H 0.240166 0.748840 1.068534 0.061 Uiso 1 1 calc R U . . .
C9 C 0.1731(4) 0.9047(4) 1.0187(3) 0.0581(11) Uani 1 1 d . . . . .
H9A H 0.111032 0.895222 1.060770 0.070 Uiso 1 1 calc R U . . .
H9B H 0.221756 0.970284 1.035443 0.070 Uiso 1 1 calc R U . . .
C10 C 0.1169(4) 0.9299(3) 0.9339(2) 0.0426(9) Uani 1 1 d . . . . .
C11 C 0.0001(3) 0.8992(3) 0.9176(3) 0.0468(10) Uani 1 1 d . . . . .
H11 H -0.054492 0.895992 0.961819 0.056 Uiso 1 1 calc R U . . .
C12 C -0.0361(4) 0.8733(3) 0.8360(3) 0.0479(10) Uani 1 1 d . . . . .
H12 H -0.114924 0.853099 0.825967 0.057 Uiso 1 1 calc R U . . .
C13 C 0.0428(4) 0.8771(3) 0.7694(2) 0.0443(9) Uani 1 1 d . . . . .
C14 C 0.1522(3) 0.9301(3) 0.7842(2) 0.0414(9) Uani 1 1 d . . . . .
H14 H 0.201724 0.947447 0.738774 0.050 Uiso 1 1 calc R U . . .
C15 C 0.1882(3) 0.9570(3) 0.8652(2) 0.0437(9) Uani 1 1 d . . . . .
H15 H 0.260848 0.993581 0.873826 0.052 Uiso 1 1 calc R U . . .
C16 C 0.0269(4) 0.8050(3) 0.6907(3) 0.0625(12) Uani 1 1 d . . . . .
H16A H 0.075617 0.837420 0.645897 0.075 Uiso 1 1 calc R U . . .
H16B H -0.055456 0.809880 0.672774 0.075 Uiso 1 1 calc R U . . .
C17 C 0.3387(3) 0.6637(3) 0.7216(2) 0.0316(7) Uani 1 1 d . . . . .
C18 C 0.3182(3) 0.5726(3) 0.6555(2) 0.0417(9) Uani 1 1 d . . . . .
H18A H 0.319853 0.607749 0.600389 0.063 Uiso 1 1 calc R U . . .
H18B H 0.242111 0.536985 0.664556 0.063 Uiso 1 1 calc R U . . .
H18C H 0.379475 0.514917 0.659154 0.063 Uiso 1 1 calc R U . . .
C19 C 0.6395(3) 0.7015(3) 0.7490(2) 0.0432(9) Uani 1 1 d . . . . .
H19A H 0.645844 0.626213 0.775949 0.052 Uiso 1 1 calc R U . . .
H19B H 0.717147 0.722915 0.727194 0.052 Uiso 1 1 calc R U . . .
C20 C 0.5480(3) 0.6972(3) 0.6766(2) 0.0346(7) Uani 1 1 d . . . . .
H20 H 0.544298 0.618181 0.653954 0.042 Uiso 1 1 calc R U . . .
C21 C 0.5713(3) 0.7831(3) 0.6029(2) 0.0418(8) Uani 1 1 d . . . . .
C22 C 0.6040(4) 0.9060(3) 0.6313(3) 0.0657(13) Uani 1 1 d . . . . .
H22A H 0.619043 0.953313 0.582475 0.098 Uiso 1 1 calc R U . . .
H22B H 0.674026 0.903212 0.666024 0.098 Uiso 1 1 calc R U . . .
H22C H 0.539438 0.938483 0.663237 0.098 Uiso 1 1 calc R U . . .
C23 C 0.6741(4) 0.7336(4) 0.5508(3) 0.0634(12) Uani 1 1 d . . . . .
H23A H 0.652391 0.658496 0.529563 0.095 Uiso 1 1 calc R U . . .
H23B H 0.743394 0.726646 0.585930 0.095 Uiso 1 1 calc R U . . .
H23C H 0.690946 0.784401 0.504210 0.095 Uiso 1 1 calc R U . . .
C24 C 0.4620(4) 0.7901(4) 0.5456(2) 0.0574(11) Uani 1 1 d . . . . .
H24A H 0.478200 0.841418 0.499120 0.086 Uiso 1 1 calc R U . . .
H24B H 0.395595 0.818981 0.577381 0.086 Uiso 1 1 calc R U . . .
H24C H 0.443717 0.714283 0.524173 0.086 Uiso 1 1 calc R U . . .
F1 F 0.43854(18) 0.91212(15) 0.79356(14) 0.0468(5) Uani 1 1 d . . . . .
N1 N 0.4392(2) 0.7207(2) 0.72586(16) 0.0308(6) Uani 1 1 d . . . . .
O2 O 0.5992(2) 0.7855(2) 0.80790(15) 0.0427(6) Uani 1 1 d . . . . .
O1 O 0.4117(2) 0.7502(2) 0.87806(14) 0.0399(6) Uani 1 1 d . . . . .

loop_
_atom_site_aniso_label
_atom_site_aniso_U_11
_atom_site_aniso_U_22
_atom_site_aniso_U_33
_atom_site_aniso_U_23
_atom_site_aniso_U_13
_atom_site_aniso_U_12
B1 0.036(2) 0.0404(18) 0.035(2) -0.0071(18) -0.0020(17) -0.0025(17)
C1 0.0404(19) 0.0476(18) 0.060(3) -0.0149(19) -0.0092(19) -0.0026(17)
C2 0.0401(19) 0.0267(15) 0.049(2) -0.0067(15) 0.0026(17) -0.0037(14)
C3 0.0365(16) 0.0250(14) 0.0360(18) 0.0010(13) 0.0020(15) 0.0022(14)
C4 0.0391(18) 0.0300(14) 0.0345(18) 0.0061(15) -0.0002(15) 0.0054(15)
C5 0.045(2) 0.0387(17) 0.0336(18) 0.0062(16) 0.0065(15) 0.0102(16)
C6 0.049(2) 0.0403(18) 0.049(2) 0.0113(17) 0.019(2) 0.0053(18)
C7 0.042(2) 0.0338(16) 0.064(3) -0.0009(17) 0.008(2) -0.0060(16)
C8 0.051(2) 0.073(3) 0.0278(18) 0.0002(19) 0.0054(17) 0.010(2)
C9 0.073(3) 0.059(2) 0.042(2) -0.011(2) -0.001(2) 0.009(2)
C10 0.056(2) 0.0350(17) 0.037(2) -0.0061(16) 0.0014(18) 0.0065(17)
C11 0.050(2) 0.0370(18) 0.053(2) -0.0015(17) 0.0160(19) 0.0054(18)
C12 0.042(2) 0.0386(17) 0.063(3) -0.0019(18) -0.002(2) 0.0037(17)
C13 0.058(2) 0.0342(16) 0.041(2) 0.0020(16) -0.0083(19) 0.0095(18)
C14 0.049(2) 0.0307(16) 0.044(2) 0.0046(16) 0.0041(18) 0.0055(16)
C15 0.047(2) 0.0323(16) 0.052(2) -0.0025(16) 0.0002(19) 0.0021(17)
C16 0.087(3) 0.055(2) 0.045(2) 0.001(2) -0.016(2) 0.003(2)
C17 0.0385(17) 0.0256(14) 0.0306(17) 0.0045(13) -0.0039(15) 0.0019(13)
C18 0.044(2) 0.0396(17) 0.041(2) -0.0055(16) 0.0000(17) -0.0045(17)
C19 0.0381(19) 0.054(2) 0.0372(19) 0.0044(18) -0.0016(15) 0.0092(18)
C20 0.0362(17) 0.0353(15) 0.0325(17) 0.0031(15) 0.0019(14) 0.0041(15)
C21 0.045(2) 0.0468(18) 0.0338(19) 0.0086(17) 0.0030(16) 0.0005(18)
C22 0.085(3) 0.053(2) 0.059(3) 0.015(2) 0.006(3) -0.016(3)
C23 0.063(3) 0.085(3) 0.043(2) 0.014(2) 0.019(2) 0.007(3)
C24 0.059(3) 0.070(2) 0.044(2) 0.020(2) -0.0051(19) 0.000(2)
F1 0.0463(12) 0.0362(9) 0.0579(14) -0.0072(10) 0.0031(11) -0.0016(9)
N1 0.0340(14) 0.0302(12) 0.0282(14) 0.0032(11) 0.0011(11) 0.0030(12)
O2 0.0358(12) 0.0568(14) 0.0356(13) -0.0064(12) -0.0038(10) -0.0016(12)
O1 0.0378(13) 0.0531(13) 0.0289(12) -0.0026(11) -0.0017(10) -0.0018(12)

loop_
_atom_type_symbol
_atom_type_description
_atom_type_scat_dispersion_real
_atom_type_scat_dispersion_imag
_atom_type_scat_source
C C 0.0181 0.0091 'International Tables Vol C Tables 4.2.6.8 and 6.1.1.4'
H H 0.0000 0.0000 'International Tables Vol C Tables 4.2.6.8 and 6.1.1.4'
N N 0.0311 0.0180 'International Tables Vol C Tables 4.2.6.8 and 6.1.1.4'
O O 0.0492 0.0322 'International Tables Vol C Tables 4.2.6.8 and 6.1.1.4'
F F 0.0727 0.0534 'International Tables Vol C Tables 4.2.6.8 and 6.1.1.4'
B B 0.0090 0.0039 'International Tables Vol C Tables 4.2.6.8 and 6.1.1.4'

loop_
_geom_angle_atom_site_label_1
_geom_angle_atom_site_label_2
_geom_angle_atom_site_label_3
_geom_angle
_geom_angle_site_symmetry_1
_geom_angle_site_symmetry_3
_geom_angle_publ_flag
F1 B1 O2 111.6(3) . . ?
F1 B1 O1 108.9(3) . . ?
O2 B1 O1 114.3(3) . . ?
F1 B1 N1 111.3(3) . . ?
O2 B1 N1 102.4(3) . . ?
O1 B1 N1 108.1(3) . . ?
C2 C1 C16 114.0(3) . . ?
C7 C2 C3 117.2(3) . . ?
C7 C2 C1 117.7(3) . . ?
C3 C2 C1 123.0(3) . . ?
C4 C3 C2 118.7(3) . . ?
C4 C3 C17 117.9(3) . . ?
C2 C3 C17 123.3(3) . . ?
O1 C4 C5 118.1(3) . . ?
O1 C4 C3 120.7(3) . . ?
C5 C4 C3 121.2(3) . . ?
C6 C5 C4 116.9(3) . . ?
C6 C5 C8 120.7(3) . . ?
C4 C5 C8 121.1(3) . . ?
C5 C6 C7 121.5(3) . . ?
C2 C7 C6 121.1(3) . . ?
C5 C8 C9 113.0(3) . . ?
C10 C9 C8 112.2(3) . . ?
C11 C10 C15 117.5(4) . . ?
C11 C10 C9 120.9(4) . . ?
C15 C10 C9 119.7(4) . . ?
C10 C11 C12 120.4(4) . . ?
C13 C12 C11 121.0(4) . . ?
C12 C13 C14 117.0(3) . . ?
C12 C13 C16 122.5(4) . . ?
C14 C13 C16 119.0(4) . . ?
C15 C14 C13 120.9(4) . . ?
C14 C15 C10 120.5(4) . . ?
C13 C16 C1 113.8(3) . . ?
N1 C17 C3 118.0(3) . . ?
N1 C17 C18 121.3(3) . . ?
C3 C17 C18 120.0(3) . . ?
O2 C19 C20 107.2(3) . . ?
N1 C20 C19 99.0(2) . . ?
N1 C20 C21 114.8(3) . . ?
C19 C20 C21 115.1(3) . . ?
C24 C21 C23 107.9(3) . . ?
C24 C21 C22 108.5(3) . . ?
C23 C21 C22 108.8(3) . . ?
C24 C21 C20 110.0(3) . . ?
C23 C21 C20 107.0(3) . . ?
C22 C21 C20 114.4(3) . . ?
C17 N1 C20 126.6(3) . . ?
C17 N1 B1 121.9(3) . . ?
C20 N1 B1 108.8(3) . . ?
C19 O2 B1 111.0(3) . . ?
C4 O1 B1 119.0(3) . . ?

loop_
_geom_bond_atom_site_label_1
_geom_bond_atom_site_label_2
_geom_bond_distance
_geom_bond_site_symmetry_2
_geom_bond_publ_flag
B1 F1 1.397(4) . ?
B1 O2 1.426(4) . ?
B1 O1 1.449(4) . ?
B1 N1 1.572(4) . ?
C1 C2 1.518(5) . ?
C1 C16 1.549(5) . ?
C2 C7 1.376(5) . ?
C2 C3 1.420(4) . ?
C3 C4 1.415(4) . ?
C3 C17 1.444(4) . ?
C4 O1 1.346(4) . ?
C4 C5 1.407(4) . ?
C5 C6 1.371(5) . ?
C5 C8 1.515(5) . ?
C6 C7 1.400(5) . ?
C8 C9 1.577(5) . ?
C9 C10 1.509(5) . ?
C10 C11 1.384(5) . ?
C10 C15 1.384(5) . ?
C11 C12 1.385(5) . ?
C12 C13 1.377(5) . ?
C13 C14 1.394(5) . ?
C13 C16 1.506(5) . ?
C14 C15 1.377(5) . ?
C17 N1 1.309(4) . ?
C17 C18 1.499(4) . ?
C19 O2 1.418(4) . ?
C19 C20 1.540(4) . ?
C20 N1 1.475(4) . ?
C20 C21 1.550(4) . ?
C21 C24 1.528(5) . ?
C21 C23 1.530(5) . ?
C21 C22 1.531(5) . ?

loop_
_geom_torsion_atom_site_label_1
_geom_torsion_atom_site_label_2
_geom_torsion_atom_site_label_3
_geom_torsion_atom_site_label_4
_geom_torsion
_geom_torsion_site_symmetry_1
_geom_torsion_site_symmetry_2
_geom_torsion_site_symmetry_3
_geom_torsion_site_symmetry_4
_geom_torsion_publ_flag
C16 C1 C2 C7 87.1(4) . . . . ?
C16 C1 C2 C3 -76.1(5) . . . . ?
C7 C2 C3 C4 -17.7(4) . . . . ?
C1 C2 C3 C4 145.6(3) . . . . ?
C7 C2 C3 C17 158.3(3) . . . . ?
C1 C2 C3 C17 -38.4(5) . . . . ?
C2 C3 C4 O1 -173.9(3) . . . . ?
C17 C3 C4 O1 10.0(4) . . . . ?
C2 C3 C4 C5 5.1(5) . . . . ?
C17 C3 C4 C5 -171.1(3) . . . . ?
O1 C4 C5 C6 -170.2(3) . . . . ?
C3 C4 C5 C6 10.8(5) . . . . ?
O1 C4 C5 C8 22.9(5) . . . . ?
C3 C4 C5 C8 -156.1(3) . . . . ?
C4 C5 C6 C7 -14.3(5) . . . . ?
C8 C5 C6 C7 152.7(3) . . . . ?
C3 C2 C7 C6 14.7(5) . . . . ?
C1 C2 C7 C6 -149.5(3) . . . . ?
C5 C6 C7 C2 1.5(5) . . . . ?
C6 C5 C8 C9 -65.5(4) . . . . ?
C4 C5 C8 C9 100.9(4) . . . . ?
C5 C8 C9 C10 -18.2(5) . . . . ?
C8 C9 C10 C11 99.4(4) . . . . ?
C8 C9 C10 C15 -64.5(5) . . . . ?
C15 C10 C11 C12 13.1(5) . . . . ?
C9 C10 C11 C12 -151.1(4) . . . . ?
C10 C11 C12 C13 0.2(5) . . . . ?
C11 C12 C13 C14 -12.7(5) . . . . ?
C11 C12 C13 C16 153.3(3) . . . . ?
C12 C13 C14 C15 12.1(5) . . . . ?
C16 C13 C14 C15 -154.4(3) . . . . ?
C13 C14 C15 C10 1.2(5) . . . . ?
C11 C10 C15 C14 -13.8(5) . . . . ?
C9 C10 C15 C14 150.7(3) . . . . ?
C12 C13 C16 C1 -76.3(5) . . . . ?
C14 C13 C16 C1 89.4(5) . . . . ?
C2 C1 C16 C13 -14.9(6) . . . . ?
C4 C3 C17 N1 -23.7(4) . . . . ?
C2 C3 C17 N1 160.3(3) . . . . ?
C4 C3 C17 C18 147.3(3) . . . . ?
C2 C3 C17 C18 -28.6(5) . . . . ?
O2 C19 C20 N1 -33.8(3) . . . . ?
O2 C19 C20 C21 89.0(3) . . . . ?
N1 C20 C21 C24 -53.6(4) . . . . ?
C19 C20 C21 C24 -167.5(3) . . . . ?
N1 C20 C21 C23 -170.6(3) . . . . ?
C19 C20 C21 C23 75.5(4) . . . . ?
N1 C20 C21 C22 68.9(4) . . . . ?
C19 C20 C21 C22 -45.1(4) . . . . ?
C3 C17 N1 C20 163.2(3) . . . . ?
C18 C17 N1 C20 -7.7(5) . . . . ?
C3 C17 N1 B1 3.9(4) . . . . ?
C18 C17 N1 B1 -167.0(3) . . . . ?
C19 C20 N1 C17 -132.7(3) . . . . ?
C21 C20 N1 C17 104.2(4) . . . . ?
C19 C20 N1 B1 28.8(3) . . . . ?
C21 C20 N1 B1 -94.2(3) . . . . ?
F1 B1 N1 C17 -92.9(4) . . . . ?
O2 B1 N1 C17 147.7(3) . . . . ?
O1 B1 N1 C17 26.7(4) . . . . ?
F1 B1 N1 C20 104.5(3) . . . . ?
O2 B1 N1 C20 -14.9(3) . . . . ?
O1 B1 N1 C20 -135.9(3) . . . . ?
C20 C19 O2 B1 27.1(4) . . . . ?
F1 B1 O2 C19 -127.1(3) . . . . ?
O1 B1 O2 C19 108.8(3) . . . . ?
N1 B1 O2 C19 -7.9(4) . . . . ?
C5 C4 O1 B1 -154.3(3) . . . . ?
C3 C4 O1 B1 24.7(4) . . . . ?
F1 B1 O1 C4 80.6(4) . . . . ?
O2 B1 O1 C4 -153.9(3) . . . . ?
N1 B1 O1 C4 -40.5(4) . . . . ?
